data_4081888
loop_
_publ_author_name
'Adams, Richard D.'
'Rassolov, Vitaly'
'Zhang, Qiang'

_publ_section_title
;
 Unsaturated Triosmium Carbonyl Cluster Complexes with Bridging Aryl
 Ligands: Structures, Bonding, and Transformations
;
_journal_issue 21
_journal_name_full Organometallics
_journal_page_first 6368
_journal_paper_doi 10.1021/om4007399
_journal_volume 32
_journal_year 2013
_chemical_formula_sum 'C41 H29 Au O10 Os3 P'
_chemical_formula_weight 1480.18
_chemical_name_systematic
; 
 ? 
;
_space_group_IT_number 2
_symmetry_cell_setting triclinic
_symmetry_space_group_name_Hall '-P 1'
_symmetry_space_group_name_H-M 'P -1'
_atom_sites_solution_hydrogens geom
_atom_sites_solution_primary direct
_atom_sites_solution_secondary difmap
_audit_creation_method SHELXL-97
_cell_angle_alpha 69.7100(10)
_cell_angle_beta 87.3150(10)
_cell_angle_gamma 82.6970(10)
_cell_formula_units_Z 2
_cell_length_a 9.2085(6)
_cell_length_b 15.4986(11)
_cell_length_c 15.6967(11)
_cell_measurement_reflns_used 7920
_cell_measurement_temperature 294(2)
_cell_measurement_theta_max 28.16
_cell_measurement_theta_min 2.23
_cell_volume 2084.2(2)
_computing_cell_refinement 'SAINT+  V6.45 (Bruker, 2003)'
_computing_data_collection 'SMART V5.632 (Bruker, 2005)'
_computing_data_reduction 'SAINT+  V6.45'
_computing_molecular_graphics 'SHELXTL V6.1 (Sheldrick, 2000)'
_computing_publication_material 'SHELXTL V6.1'
_computing_structure_refinement 'SHELXL-97 (Sheldrick, 1997)'
_computing_structure_solution 'SHELXS-97 (Sheldrick, 1990)'
_diffrn_ambient_temperature 294(2)
_diffrn_measured_fraction_theta_full 1.000
_diffrn_measured_fraction_theta_max 1.000
_diffrn_measurement_device_type 'Bruker SMART APEX CCD diffractometer'
_diffrn_measurement_method 'omega scans'
_diffrn_radiation_monochromator graphite
_diffrn_radiation_source 'fine-focus sealed tube'
_diffrn_radiation_type MoK\a
_diffrn_radiation_wavelength 0.71073
_diffrn_reflns_av_R_equivalents 0.0417
_diffrn_reflns_av_sigmaI/netI 0.0381
_diffrn_reflns_limit_h_max 10
_diffrn_reflns_limit_h_min -10
_diffrn_reflns_limit_k_max 18
_diffrn_reflns_limit_k_min -18
_diffrn_reflns_limit_l_max 18
_diffrn_reflns_limit_l_min -18
_diffrn_reflns_number 25747
_diffrn_reflns_theta_full 25.03
_diffrn_reflns_theta_max 25.03
_diffrn_reflns_theta_min 1.41
_diffrn_standards_decay_% <1
_exptl_absorpt_coefficient_mu 12.717
_exptl_absorpt_correction_T_max 1.000
_exptl_absorpt_correction_T_min 0.557
_exptl_absorpt_correction_type multi-scan
_exptl_absorpt_process_details '(SADABS, Bruker, 1997)'
_exptl_crystal_colour Black
_exptl_crystal_density_diffrn 2.359
_exptl_crystal_density_method 'not measured'
_exptl_crystal_description Block
_exptl_crystal_F_000 1354
_exptl_crystal_size_max 0.20
_exptl_crystal_size_mid 0.10
_exptl_crystal_size_min 0.05
_refine_diff_density_max 1.528
_refine_diff_density_min -1.398
_refine_diff_density_rms 0.294
_refine_ls_extinction_method none
_refine_ls_goodness_of_fit_ref 1.025
_refine_ls_hydrogen_treatment constr
_refine_ls_matrix_type full
_refine_ls_number_parameters 479
_refine_ls_number_reflns 7361
_refine_ls_number_restraints 0
_refine_ls_restrained_S_all 1.025
_refine_ls_R_factor_all 0.0518
_refine_ls_R_factor_gt 0.0404
_refine_ls_shift/su_max 0.001
_refine_ls_shift/su_mean 0.000
_refine_ls_structure_factor_coef Fsqd
_refine_ls_weighting_details 'calc w=1/[\s^2^(Fo^2^)+(0.0767P)^2^+2.2699P] where P=(Fo^2^+2Fc^2^)/3'
_refine_ls_weighting_scheme calc
_refine_ls_wR_factor_gt 0.1121
_refine_ls_wR_factor_ref 0.1220
_reflns_number_gt 6124
_reflns_number_total 7361
_reflns_threshold_expression >2sigma(I)
_cod_data_source_file om4007399_si_002.cif
_cod_data_source_block 4a
_cod_depositor_comments
;
The following automatic conversions were performed:

'_symmetry_cell_setting' value 'Triclinic' changed to 'triclinic'
according to /home/saulius/struct/CIF-dictionaries/cif_core.dic
dictionary named 'cif_core.dic' version 2.4.2 from
2011-04-26.

'_exptl_absorpt_correction_type' value 'Multi-Scan'
changed to 'multi-scan' according to
/home/saulius/struct/CIF-dictionaries/cif_core.dic dictionary named
'cif_core.dic' version 2.4.2 from 2011-04-26.

Automatic conversion script
Id: cif_fix_values 1891 2012-01-12 08:04:46Z andrius 
;
_cod_original_sg_symbol_H-M P-1
_cod_database_code 4081888

loop_
_symmetry_equiv_pos_as_xyz
'x, y, z'
'-x, -y, -z'

loop_
_atom_site_label
_atom_site_type_symbol
_atom_site_fract_x
_atom_site_fract_y
_atom_site_fract_z
_atom_site_U_iso_or_equiv
_atom_site_adp_type
_atom_site_occupancy
_atom_site_symmetry_multiplicity
_atom_site_calc_flag
_atom_site_refinement_flags
Au1 Au 0.17104(4) 0.19837(3) 0.55490(3) 0.05013(13) Uani 1 1 d .
Os1 Os 0.37057(4) 0.12317(3) 0.69319(3) 0.04687(13) Uani 1 1 d .
Os2 Os 0.08564(4) 0.08475(3) 0.72453(3) 0.04828(13) Uani 1 1 d .
Os3 Os 0.19960(5) 0.18655(3) 0.82262(3) 0.05862(14) Uani 1 1 d .
P1 P 0.1008(3) 0.29350(18) 0.41039(17) 0.0460(6) Uani 1 1 d .
C1 C 0.2927(13) -0.0222(7) 0.7363(7) 0.057(3) Uani 1 1 d .
C2 C 0.3029(12) -0.0632(8) 0.6676(7) 0.062(3) Uani 1 1 d .
H2 H 0.2849 -0.0245 0.6078 0.074 Uiso 1 1 calc R
C3 C 0.3371(11) -0.1545(7) 0.6838(8) 0.053(3) Uani 1 1 d .
H3 H 0.3425 -0.1779 0.6365 0.064 Uiso 1 1 calc R
C4 C 0.3652(12) -0.2156(8) 0.7763(8) 0.060(3) Uani 1 1 d .
C5 C 0.3542(12) -0.1775(7) 0.8462(7) 0.055(3) Uani 1 1 d .
C6 C 0.3189(11) -0.0819(7) 0.8235(7) 0.055(3) Uani 1 1 d .
H6 H 0.3127 -0.0573 0.8700 0.066 Uiso 1 1 calc R
C7 C 0.3876(15) -0.2368(9) 0.9340(9) 0.081(4) Uani 1 1 d .
H7 H 0.3861 -0.2121 0.9802 0.098 Uiso 1 1 calc R
C8 C 0.422(2) -0.3298(12) 0.9547(12) 0.126(7) Uani 1 1 d .
H8 H 0.4370 -0.3683 1.0148 0.151 Uiso 1 1 calc R
C9 C 0.436(2) -0.3669(11) 0.8846(11) 0.112(6) Uani 1 1 d .
H9 H 0.4706 -0.4292 0.8980 0.135 Uiso 1 1 calc R
C10 C 0.3991(16) -0.3120(9) 0.7948(10) 0.086(4) Uani 1 1 d .
H10 H 0.3969 -0.3378 0.7495 0.103 Uiso 1 1 calc R
C11 C 0.5309(13) 0.0822(9) 0.7749(8) 0.069(3) Uani 1 1 d .
C12 C 0.4172(13) 0.2473(9) 0.6528(8) 0.067(3) Uani 1 1 d .
C13 C 0.4739(12) 0.0928(8) 0.5967(8) 0.059(3) Uani 1 1 d .
C21 C 0.0072(14) 0.0315(9) 0.6463(8) 0.068(3) Uani 1 1 d .
C22 C -0.0819(13) 0.1715(9) 0.7037(8) 0.065(3) Uani 1 1 d .
C23 C 0.0080(12) 0.0121(8) 0.8379(8) 0.060(3) Uani 1 1 d .
C31 C 0.2774(17) 0.0761(11) 0.9194(10) 0.085(4) Uani 1 1 d .
C32 C 0.0331(17) 0.2054(9) 0.8938(10) 0.088(4) Uani 1 1 d .
C33 C 0.3411(16) 0.2565(12) 0.8484(11) 0.089(4) Uani 1 1 d .
C34 C 0.1274(13) 0.2947(9) 0.7189(9) 0.066(3) Uani 1 1 d .
C35 C 0.1886(10) 0.3980(6) 0.3666(7) 0.048(2) Uani 1 1 d .
C36 C 0.1943(11) 0.4519(7) 0.4202(8) 0.056(3) Uani 1 1 d .
H36 H 0.1599 0.4309 0.4796 0.067 Uiso 1 1 calc R
C37 C 0.2509(13) 0.5381(8) 0.3870(10) 0.073(3) Uani 1 1 d .
H37 H 0.2523 0.5743 0.4232 0.088 Uiso 1 1 calc R
C38 C 0.3032(14) 0.5665(8) 0.3003(10) 0.075(4) Uani 1 1 d .
H38 H 0.3423 0.6226 0.2773 0.089 Uiso 1 1 calc R
C39 C 0.2994(15) 0.5149(9) 0.2474(9) 0.080(4) Uani 1 1 d .
H39 H 0.3363 0.5363 0.1886 0.096 Uiso 1 1 calc R
C40 C 0.2426(13) 0.4312(8) 0.2772(8) 0.064(3) Uani 1 1 d .
H40 H 0.2400 0.3972 0.2388 0.077 Uiso 1 1 calc R
C41 C -0.0941(11) 0.3355(7) 0.4079(7) 0.051(2) Uani 1 1 d .
C42 C -0.1495(11) 0.4253(8) 0.3576(8) 0.063(3) Uani 1 1 d .
H42 H -0.0872 0.4665 0.3220 0.076 Uiso 1 1 calc R
C43 C -0.2956(14) 0.4530(9) 0.3603(10) 0.080(4) Uani 1 1 d .
H43 H -0.3328 0.5135 0.3268 0.097 Uiso 1 1 calc R
C44 C -0.3884(13) 0.3922(11) 0.4124(10) 0.078(4) Uani 1 1 d .
H44 H -0.4877 0.4121 0.4146 0.094 Uiso 1 1 calc R
C45 C -0.3359(13) 0.3030(9) 0.4608(9) 0.069(3) Uani 1 1 d .
H45 H -0.3989 0.2613 0.4947 0.083 Uiso 1 1 calc R
C46 C -0.1892(12) 0.2759(7) 0.4585(7) 0.056(3) Uani 1 1 d .
H46 H -0.1527 0.2154 0.4923 0.067 Uiso 1 1 calc R
C47 C 0.1283(11) 0.2392(7) 0.3250(7) 0.051(2) Uani 1 1 d .
C48 C 0.2579(12) 0.1832(7) 0.3252(9) 0.063(3) Uani 1 1 d .
H48 H 0.3259 0.1703 0.3713 0.075 Uiso 1 1 calc R
C49 C 0.2850(13) 0.1474(10) 0.2588(9) 0.080(4) Uani 1 1 d .
H49 H 0.3740 0.1117 0.2581 0.096 Uiso 1 1 calc R
C50 C 0.1870(16) 0.1617(10) 0.1934(10) 0.078(4) Uani 1 1 d .
H50 H 0.2094 0.1358 0.1484 0.094 Uiso 1 1 calc R
C51 C 0.0568(15) 0.2128(9) 0.1915(9) 0.077(4) Uani 1 1 d .
H51 H -0.0119 0.2210 0.1469 0.092 Uiso 1 1 calc R
C52 C 0.0280(12) 0.2528(8) 0.2580(8) 0.063(3) Uani 1 1 d .
H52 H -0.0605 0.2894 0.2572 0.075 Uiso 1 1 calc R
O11 O 0.6284(10) 0.0554(9) 0.8223(6) 0.104(4) Uani 1 1 d .
O12 O 0.4458(10) 0.3208(6) 0.6288(7) 0.081(3) Uani 1 1 d .
O13 O 0.5457(10) 0.0781(7) 0.5420(6) 0.085(3) Uani 1 1 d .
O21 O -0.0505(11) 0.0008(7) 0.6028(7) 0.089(3) Uani 1 1 d .
O22 O -0.1876(10) 0.2217(7) 0.6931(7) 0.090(3) Uani 1 1 d .
O23 O -0.0345(10) -0.0315(7) 0.9047(6) 0.083(3) Uani 1 1 d .
O31 O 0.3187(14) 0.0146(8) 0.9812(6) 0.110(4) Uani 1 1 d .
O32 O -0.0717(15) 0.2176(9) 0.9322(9) 0.141(5) Uani 1 1 d .
O33 O 0.4246(15) 0.2996(9) 0.8603(9) 0.130(5) Uani 1 1 d .
O34 O 0.0878(10) 0.3592(6) 0.6596(6) 0.077(2) Uani 1 1 d .
C1S C 0.2206 0.3639 0.9687 0.573 Uiso 1 1 d .
H1S1 H 0.2836 0.3579 0.9201 0.859 Uiso 1 1 calc R
H1S2 H 0.1888 0.3050 1.0027 0.859 Uiso 1 1 calc R
H1S3 H 0.2731 0.3847 1.0079 0.859 Uiso 1 1 calc R
C2S C 0.0940 0.4308 0.9314 0.573 Uiso 1 1 d .
H2S1 H 0.0093 0.3972 0.9404 0.687 Uiso 1 1 calc R
H2S2 H 0.1088 0.4581 0.8664 0.687 Uiso 1 1 calc R
C3S C 0.0587 0.5058 0.9671 0.573 Uiso 1 1 d .
H3S1 H 0.1459 0.5132 0.9950 0.687 Uiso 1 1 calc R
H3S2 H 0.0329 0.5627 0.9167 0.687 Uiso 1 1 calc R

loop_
_atom_site_aniso_label
_atom_site_aniso_U_11
_atom_site_aniso_U_22
_atom_site_aniso_U_33
_atom_site_aniso_U_23
_atom_site_aniso_U_13
_atom_site_aniso_U_12
Au1 0.0492(2) 0.0433(2) 0.0495(2) -0.00646(17) -0.00614(17) 0.00004(17)
Os1 0.0396(2) 0.0498(2) 0.0465(2) -0.01239(17) -0.00253(16) 0.00054(17)
Os2 0.0425(2) 0.0450(2) 0.0508(2) -0.00903(17) 0.00098(17) -0.00362(17)
Os3 0.0550(3) 0.0664(3) 0.0569(3) -0.0256(2) 0.0055(2) -0.0055(2)
P1 0.0379(13) 0.0439(13) 0.0483(14) -0.0065(11) -0.0045(11) -0.0008(11)
C1 0.067(7) 0.046(6) 0.057(6) -0.019(5) -0.002(5) 0.002(5)
C2 0.054(7) 0.065(7) 0.053(6) -0.007(5) -0.008(5) 0.008(5)
C3 0.044(6) 0.046(6) 0.075(7) -0.026(5) -0.004(5) -0.004(4)
C4 0.050(6) 0.052(6) 0.075(8) -0.019(6) 0.008(5) -0.005(5)
C5 0.051(6) 0.048(6) 0.055(6) -0.009(5) 0.004(5) 0.004(5)
C6 0.054(6) 0.050(6) 0.052(6) -0.009(5) -0.001(5) 0.000(5)
C7 0.092(10) 0.066(8) 0.068(8) -0.004(6) -0.010(7) 0.003(7)
C8 0.162(18) 0.075(11) 0.094(12) 0.027(9) -0.025(12) 0.006(11)
C9 0.179(19) 0.059(9) 0.087(11) -0.016(8) -0.008(11) 0.007(10)
C10 0.106(11) 0.053(7) 0.091(10) -0.018(7) 0.010(8) -0.004(7)
C11 0.048(7) 0.093(9) 0.056(7) -0.014(6) -0.001(5) 0.001(6)
C12 0.063(7) 0.069(8) 0.063(7) -0.018(6) 0.003(6) 0.000(6)
C13 0.056(7) 0.052(6) 0.068(7) -0.020(5) 0.009(6) -0.004(5)
C21 0.071(8) 0.064(7) 0.060(7) -0.008(6) -0.003(6) -0.012(6)
C22 0.060(8) 0.077(8) 0.060(7) -0.021(6) 0.007(6) -0.026(7)
C23 0.051(6) 0.058(7) 0.065(7) -0.012(6) 0.003(5) -0.009(5)
C31 0.091(10) 0.098(11) 0.068(9) -0.039(8) 0.002(7) 0.010(8)
C32 0.097(11) 0.065(8) 0.094(10) -0.021(7) 0.025(9) -0.003(8)
C33 0.070(9) 0.116(12) 0.101(11) -0.061(10) -0.008(8) -0.010(8)
C34 0.053(7) 0.061(7) 0.095(9) -0.043(7) 0.015(6) -0.010(6)
C35 0.041(5) 0.038(5) 0.054(6) -0.001(4) -0.007(4) -0.003(4)
C36 0.040(6) 0.058(6) 0.070(7) -0.021(5) -0.004(5) -0.005(5)
C37 0.059(7) 0.057(7) 0.105(10) -0.030(7) -0.018(7) 0.001(6)
C38 0.069(8) 0.044(6) 0.103(11) -0.013(7) -0.007(7) -0.014(6)
C39 0.083(9) 0.075(9) 0.077(9) -0.014(7) 0.015(7) -0.028(7)
C40 0.067(7) 0.054(6) 0.077(8) -0.025(6) 0.007(6) -0.023(6)
C41 0.043(6) 0.060(6) 0.050(6) -0.020(5) -0.006(4) 0.001(5)
C42 0.036(6) 0.060(7) 0.085(8) -0.013(6) -0.009(5) -0.002(5)
C43 0.066(8) 0.052(7) 0.112(11) -0.018(7) -0.019(8) 0.010(6)
C44 0.044(7) 0.103(11) 0.105(11) -0.060(9) 0.000(7) 0.000(7)
C45 0.052(7) 0.078(9) 0.084(9) -0.038(7) 0.002(6) -0.003(6)
C46 0.055(6) 0.050(6) 0.056(6) -0.010(5) 0.009(5) -0.009(5)
C47 0.044(6) 0.042(5) 0.055(6) -0.003(4) -0.003(5) -0.003(4)
C48 0.044(6) 0.050(6) 0.092(9) -0.023(6) -0.006(6) 0.001(5)
C49 0.048(7) 0.101(11) 0.095(10) -0.039(9) 0.001(7) -0.004(7)
C50 0.082(10) 0.076(9) 0.092(10) -0.046(8) 0.015(8) -0.021(7)
C51 0.079(9) 0.087(9) 0.075(9) -0.043(7) -0.007(7) -0.008(7)
C52 0.047(6) 0.066(7) 0.065(7) -0.010(6) -0.002(5) -0.005(5)
O11 0.069(6) 0.156(10) 0.071(6) -0.019(6) -0.029(5) 0.004(6)
O12 0.070(6) 0.066(6) 0.111(7) -0.029(5) 0.017(5) -0.027(5)
O13 0.087(7) 0.091(7) 0.083(6) -0.043(5) 0.027(5) -0.004(5)
O21 0.093(7) 0.100(7) 0.087(7) -0.038(6) -0.008(5) -0.042(6)
O22 0.058(5) 0.078(6) 0.124(8) -0.031(6) -0.003(5) 0.024(5)
O23 0.084(6) 0.099(7) 0.053(5) -0.007(5) 0.017(4) -0.027(5)
O31 0.155(11) 0.111(9) 0.055(6) -0.029(6) -0.020(6) 0.026(8)
O32 0.124(10) 0.126(10) 0.146(11) -0.031(8) 0.076(9) 0.006(8)
O33 0.140(11) 0.140(11) 0.139(11) -0.068(9) -0.015(8) -0.057(9)
O34 0.082(6) 0.050(5) 0.091(6) -0.020(5) 0.000(5) 0.006(4)

loop_
_atom_type_symbol
_atom_type_description
_atom_type_scat_dispersion_real
_atom_type_scat_dispersion_imag
_atom_type_scat_source
C C 0.0033 0.0016 'International Tables Vol C Tables 4.2.6.8 and 6.1.1.4'
H H 0.0000 0.0000 'International Tables Vol C Tables 4.2.6.8 and 6.1.1.4'
O O 0.0106 0.0060 'International Tables Vol C Tables 4.2.6.8 and 6.1.1.4'
P P 0.1023 0.0942 'International Tables Vol C Tables 4.2.6.8 and 6.1.1.4'
Os Os -1.2165 7.6030 'International Tables Vol C Tables 4.2.6.8 and 6.1.1.4'
Au Au -2.0133 8.8022 'International Tables Vol C Tables 4.2.6.8 and 6.1.1.4'

loop_
_geom_angle_atom_site_label_1
_geom_angle_atom_site_label_2
_geom_angle_atom_site_label_3
_geom_angle
_geom_angle_site_symmetry_1
P1 Au1 Os1 152.85(7) .
P1 Au1 Os2 147.20(7) .
Os1 Au1 Os2 59.724(14) .
C11 Os1 C12 91.5(6) .
C11 Os1 C13 95.2(5) .
C12 Os1 C13 94.6(5) .
C11 Os1 C1 93.6(5) .
C12 Os1 C1 174.7(5) .
C13 Os1 C1 86.4(4) .
C11 Os1 Au1 170.5(4) .
C12 Os1 Au1 81.7(4) .
C13 Os1 Au1 78.8(3) .
C1 Os1 Au1 93.4(3) .
C11 Os1 Os2 128.7(4) .
C12 Os1 Os2 121.2(4) .
C13 Os1 Os2 117.6(3) .
C1 Os1 Os2 54.0(3) .
Au1 Os1 Os2 60.768(15) .
C11 Os1 Os3 89.9(4) .
C12 Os1 Os3 81.4(4) .
C13 Os1 Os3 173.6(3) .
C1 Os1 Os3 97.1(3) .
Au1 Os1 Os3 95.593(18) .
Os2 Os1 Os3 61.261(15) .
C22 Os2 C21 89.0(5) .
C22 Os2 C23 90.9(5) .
C21 Os2 C23 99.6(5) .
C22 Os2 C1 174.6(4) .
C21 Os2 C1 86.7(5) .
C23 Os2 C1 93.0(4) .
C22 Os2 Os1 126.4(3) .
C21 Os2 Os1 116.7(4) .
C23 Os2 Os1 125.6(3) .
C1 Os2 Os1 53.4(3) .
C22 Os2 Au1 83.9(3) .
C21 Os2 Au1 78.5(3) .
C23 Os2 Au1 174.4(3) .
C1 Os2 Au1 92.1(3) .
Os1 Os2 Au1 59.508(14) .
C22 Os2 Os3 87.0(4) .
C21 Os2 Os3 172.7(3) .
C23 Os2 Os3 86.6(4) .
C1 Os2 Os3 96.9(3) .
Os1 Os2 Os3 61.537(15) .
Au1 Os2 Os3 94.999(18) .
C32 Os3 C33 104.0(7) .
C32 Os3 C31 91.9(6) .
C33 Os3 C31 90.8(7) .
C32 Os3 C34 91.5(5) .
C33 Os3 C34 90.2(6) .
C31 Os3 C34 176.2(5) .
C32 Os3 Os2 100.7(5) .
C33 Os3 Os2 154.8(4) .
C31 Os3 Os2 93.6(4) .
C34 Os3 Os2 83.9(3) .
C32 Os3 Os1 157.9(5) .
C33 Os3 Os1 98.0(4) .
C31 Os3 Os1 89.8(4) .
C34 Os3 Os1 86.4(3) .
Os2 Os3 Os1 57.201(14) .
C47 P1 C35 105.7(5) .
C47 P1 C41 106.1(5) .
C35 P1 C41 103.9(5) .
C47 P1 Au1 114.8(3) .
C35 P1 Au1 114.9(3) .
C41 P1 Au1 110.6(3) .
C6 C1 C2 116.0(10) .
C6 C1 Os1 118.8(8) .
C2 C1 Os1 115.1(8) .
C6 C1 Os2 113.0(8) .
C2 C1 Os2 113.9(7) .
Os1 C1 Os2 72.6(3) .
C3 C2 C1 124.0(10) .
C2 C3 C4 118.7(10) .
C5 C4 C10 121.7(11) .
C5 C4 C3 118.9(10) .
C10 C4 C3 119.5(11) .
C7 C5 C6 123.3(11) .
C7 C5 C4 117.9(11) .
C6 C5 C4 118.8(10) .
C1 C6 C5 123.6(10) .
C8 C7 C5 122.4(15) .
C7 C8 C9 119.3(14) .
C8 C9 C10 121.4(14) .
C9 C10 C4 116.9(14) .
O11 C11 Os1 177.5(13) .
O12 C12 Os1 179.6(11) .
O13 C13 Os1 173.5(11) .
O21 C21 Os2 174.4(12) .
O22 C22 Os2 177.2(11) .
O23 C23 Os2 178.5(11) .
O31 C31 Os3 174.3(12) .
O32 C32 Os3 176.1(16) .
O33 C33 Os3 177.5(16) .
O34 C34 Os3 177.9(11) .
C36 C35 C40 117.9(9) .
C36 C35 P1 119.2(8) .
C40 C35 P1 122.8(8) .
C35 C36 C37 121.7(11) .
C38 C37 C36 118.1(12) .
C39 C38 C37 121.0(12) .
C38 C39 C40 122.3(13) .
C39 C40 C35 119.0(11) .
C46 C41 C42 118.7(10) .
C46 C41 P1 118.7(8) .
C42 C41 P1 122.6(8) .
C43 C42 C41 119.8(11) .
C42 C43 C44 120.4(12) .
C45 C44 C43 120.5(12) .
C44 C45 C46 118.8(12) .
C45 C46 C41 121.8(11) .
C52 C47 C48 118.2(11) .
C52 C47 P1 123.2(8) .
C48 C47 P1 118.7(9) .
C49 C48 C47 119.7(12) .
C50 C49 C48 121.6(13) .
C49 C50 C51 121.4(13) .
C50 C51 C52 118.0(13) .
C47 C52 C51 121.0(11) .
C1S C2S C3S 117.8 .
C3S C3S C2S 115.6 2_567

loop_
_geom_bond_atom_site_label_1
_geom_bond_atom_site_label_2
_geom_bond_distance
_geom_bond_site_symmetry_2
Au1 P1 2.305(2) .
Au1 Os1 2.7424(6) .
Au1 Os2 2.7772(6) .
Os1 C11 1.898(12) .
Os1 C12 1.905(14) .
Os1 C13 1.915(12) .
Os1 C1 2.314(11) .
Os1 Os2 2.7484(6) .
Os1 Os3 2.8745(6) .
Os2 C22 1.873(14) .
Os2 C21 1.910(14) .
Os2 C23 1.908(11) .
Os2 C1 2.331(11) .
Os2 Os3 2.8669(6) .
Os3 C32 1.906(15) .
Os3 C33 1.936(15) .
Os3 C31 1.933(16) .
Os3 C34 1.956(15) .
P1 C47 1.807(11) .
P1 C35 1.805(10) .
P1 C41 1.828(10) .
C1 C6 1.372(14) .
C1 C2 1.424(15) .
C2 C3 1.347(14) .
C3 C4 1.445(15) .
C4 C5 1.410(16) .
C4 C10 1.416(16) .
C5 C7 1.388(15) .
C5 C6 1.396(14) .
C7 C8 1.36(2) .
C8 C9 1.40(2) .
C9 C10 1.40(2) .
C11 O11 1.134(13) .
C12 O12 1.130(14) .
C13 O13 1.127(12) .
C21 O21 1.140(14) .
C22 O22 1.147(14) .
C23 O23 1.118(13) .
C31 O31 1.139(16) .
C32 O32 1.144(16) .
C33 O33 1.142(16) .
C34 O34 1.137(15) .
C35 C36 1.382(14) .
C35 C40 1.407(15) .
C36 C37 1.412(16) .
C37 C38 1.362(18) .
C38 C39 1.342(18) .
C39 C40 1.379(16) .
C41 C46 1.372(14) .
C41 C42 1.383(15) .
C42 C43 1.363(16) .
C43 C44 1.375(18) .
C44 C45 1.363(18) .
C45 C46 1.366(15) .
C47 C52 1.375(15) .
C47 C48 1.383(14) .
C48 C49 1.342(17) .
C49 C50 1.339(18) .
C50 C51 1.345(18) .
C51 C52 1.388(16) .
C1S C2S 1.4529 .
C2S C3S 1.4535 .
C3S C3S 1.4422 2_567
